data_4315075
loop_
_publ_author_name
'Chien-Hong Chen'
'Show-Jen Chiou'
'Hsuan-Yin Chen'

_publ_section_title
;
 Dinuclear [{Fe(NO)2}10-{Fe(NO)2}10] Dinitrosyl Iron Complex with
 Thiolate-CO-Bridged Ligands
;
_journal_name_full 'Inorganic Chemistry'
_journal_page_first 2023
_journal_page_last 2025
_journal_paper_doi 10.1021/ic902324d
_journal_volume 49
_journal_year 2010
_chemical_formula_sum 'C33 H30 Fe2 N5 O5 P S'
_chemical_formula_weight 751.35
_chemical_name_systematic
; 
 ? 
;
_space_group_IT_number 2
_symmetry_cell_setting triclinic
_symmetry_space_group_name_Hall '-P 1'
_symmetry_space_group_name_H-M 'P -1'
_atom_sites_solution_hydrogens geom
_atom_sites_solution_primary direct
_atom_sites_solution_secondary difmap
_audit_creation_method SHELXL-97
_cell_angle_alpha 97.546(1)
_cell_angle_beta 107.892(1)
_cell_angle_gamma 103.524(1)
_cell_formula_units_Z 2
_cell_length_a 10.7977(6)
_cell_length_b 11.7717(7)
_cell_length_c 14.8627(9)
_cell_measurement_reflns_used 6157
_cell_measurement_temperature 150(2)
_cell_measurement_theta_max 26.36
_cell_measurement_theta_min 2.33
_cell_volume 1705.28(17)
_computing_cell_refinement 'Bruker SAINT'
_computing_data_collection 'Bruker SMART'
_computing_data_reduction 'Bruker SAINT'
_computing_molecular_graphics 'Bruker SHELXTL'
_computing_publication_material 'Bruker SHELXTL'
_computing_structure_refinement 'SHELXL-97 (Sheldrick, 1997)'
_computing_structure_solution 'SHELXS-97 (Sheldrick, 1990)'
_diffrn_ambient_temperature 150(2)
_diffrn_measured_fraction_theta_full 0.996
_diffrn_measured_fraction_theta_max 0.996
_diffrn_measurement_device_type 'BRUKER SMART APEXCCD area detector'
_diffrn_measurement_method 'omega scans'
_diffrn_radiation_monochromator graphite
_diffrn_radiation_source 'fine-focus sealed tube'
_diffrn_radiation_type MoK\a
_diffrn_radiation_wavelength 0.71073
_diffrn_reflns_av_R_equivalents 0.0303
_diffrn_reflns_av_sigmaI/netI 0.0366
_diffrn_reflns_limit_h_max 13
_diffrn_reflns_limit_h_min -13
_diffrn_reflns_limit_k_max 15
_diffrn_reflns_limit_k_min -15
_diffrn_reflns_limit_l_max 19
_diffrn_reflns_limit_l_min -19
_diffrn_reflns_number 22120
_diffrn_reflns_theta_full 27.50
_diffrn_reflns_theta_max 27.50
_diffrn_reflns_theta_min 1.48
_exptl_absorpt_coefficient_mu 1.006
_exptl_absorpt_correction_T_max 0.7870
_exptl_absorpt_correction_T_min 0.6890
_exptl_absorpt_correction_type multi-scan
_exptl_crystal_colour deep-blue
_exptl_crystal_density_diffrn 1.463
_exptl_crystal_density_meas ?
_exptl_crystal_density_method 'not measured'
_exptl_crystal_description block
_exptl_crystal_F_000 772
_exptl_crystal_size_max 0.40
_exptl_crystal_size_mid 0.32
_exptl_crystal_size_min 0.25
_refine_diff_density_max 1.097
_refine_diff_density_min -0.631
_refine_diff_density_rms 0.076
_refine_ls_extinction_method none
_refine_ls_goodness_of_fit_ref 1.028
_refine_ls_hydrogen_treatment constr
_refine_ls_matrix_type full
_refine_ls_number_parameters 436
_refine_ls_number_reflns 7793
_refine_ls_number_restraints 0
_refine_ls_restrained_S_all 1.028
_refine_ls_R_factor_all 0.0511
_refine_ls_R_factor_gt 0.0433
_refine_ls_shift/su_max 0.007
_refine_ls_shift/su_mean 0.000
_refine_ls_structure_factor_coef Fsqd
_refine_ls_weighting_details 'calc w=1/[\s^2^(Fo^2^)+(0.0599P)^2^+1.2875P] where P=(Fo^2^+2Fc^2^)/3'
_refine_ls_weighting_scheme calc
_refine_ls_wR_factor_gt 0.1107
_refine_ls_wR_factor_ref 0.1181
_reflns_number_gt 6741
_reflns_number_total 7793
_reflns_threshold_expression >2sigma(I)
_cod_data_source_file ic902324d_si_003_3.cif
_cod_data_source_block ic13598
_cod_depositor_comments
;
The following automatic conversions were performed:

'_symmetry_cell_setting' value 'Triclinic' changed to 'triclinic'
according to the built-in table from CIF Core dictionary named
'cif_core.dic' version 2.4.1 from 2010-06-29.

Automatic conversion script
Id: cif_fix_values 1646 2011-03-28 12:23:43Z adriana 

The following automatic conversions were performed:

'_exptl_crystal_density_meas' value 'not_measured' was changed to '?'
- the value is perceived as not measured.

Automatic conversion script
Id: cif_fix_values 3008 2015-01-20 13:52:24Z robertas 
;
_cod_database_code 4315075

loop_
_symmetry_equiv_pos_as_xyz
'x, y, z'
'-x, -y, -z'

loop_
_atom_site_label
_atom_site_type_symbol
_atom_site_fract_x
_atom_site_fract_y
_atom_site_fract_z
_atom_site_U_iso_or_equiv
_atom_site_adp_type
_atom_site_occupancy
_atom_site_symmetry_multiplicity
_atom_site_calc_flag
_atom_site_refinement_flags
_atom_site_disorder_assembly
_atom_site_disorder_group
Fe1 Fe 0.42399(4) 0.02926(3) 0.20825(3) 0.02831(10) Uani 1 1 d . . .
Fe2 Fe 0.45904(4) 0.24250(3) 0.30244(3) 0.02894(10) Uani 1 1 d . . .
S1 S 0.63010(6) 0.16805(6) 0.28840(4) 0.02908(14) Uani 1 1 d . . .
N1 N 0.3819(2) 0.02405(19) 0.08996(16) 0.0310(5) Uani 1 1 d . . .
N2 N 0.3976(2) -0.0956(2) 0.24889(17) 0.0361(5) Uani 1 1 d . . .
N3 N 0.4569(2) 0.2799(2) 0.41297(16) 0.0390(5) Uani 1 1 d . . .
N4 N 0.4431(2) 0.3335(2) 0.22602(17) 0.0341(5) Uani 1 1 d . . .
N5 N 0.9304(2) 0.2287(2) 0.3787(2) 0.0453(6) Uani 1 1 d . . .
C1 C 0.2953(3) 0.1029(2) 0.24327(18) 0.0314(5) Uani 1 1 d . . .
C2 C 0.7175(2) 0.1307(2) 0.39801(18) 0.0276(5) Uani 1 1 d . . .
C3 C 0.6498(3) 0.0695(2) 0.4506(2) 0.0341(6) Uani 1 1 d . . .
H3 H 0.5534 0.0495 0.4296 0.041 Uiso 1 1 calc R . .
C4 C 0.7201(3) 0.0369(3) 0.5335(2) 0.0375(6) Uani 1 1 d . . .
H4 H 0.6724 -0.0041 0.5693 0.045 Uiso 1 1 calc R . .
C5 C 0.8595(3) 0.0645(2) 0.5631(2) 0.0362(6) Uani 1 1 d . . .
H5 H 0.9082 0.0410 0.6190 0.043 Uiso 1 1 calc R . .
C6 C 0.9286(3) 0.1259(2) 0.5123(2) 0.0359(6) Uani 1 1 d . . .
H6 H 1.0249 0.1445 0.5336 0.043 Uiso 1 1 calc R . .
C7 C 0.8600(3) 0.1614(2) 0.4299(2) 0.0318(5) Uani 1 1 d . . .
C8 C 0.9349(6) 0.3594(4) 0.4041(4) 0.0577(13) Uani 0.67 1 d P . .
H8A H 0.8441 0.3644 0.4001 0.086 Uiso 0.67 1 calc PR . .
H8B H 0.9642 0.4020 0.3583 0.086 Uiso 0.67 1 calc PR . .
H8C H 0.9992 0.3960 0.4700 0.086 Uiso 0.67 1 calc PR . .
C9 C 1.0728(4) 0.2463(6) 0.4075(4) 0.0655(18) Uani 0.67 1 d P . .
H9A H 1.1191 0.3078 0.4677 0.098 Uiso 0.67 1 calc PR . .
H9B H 1.1050 0.2722 0.3565 0.098 Uiso 0.67 1 calc PR . .
H9C H 1.0925 0.1710 0.4181 0.098 Uiso 0.67 1 calc PR . .
C10 C 0.9093(7) 0.1446(8) 0.2719(6) 0.097(3) Uani 0.67 1 d P . .
H10A H 0.9671 0.0911 0.2824 0.146 Uiso 0.67 1 calc PR . .
H10B H 0.9347 0.1967 0.2302 0.146 Uiso 0.67 1 calc PR . .
H10C H 0.8139 0.0969 0.2406 0.146 Uiso 0.67 1 calc PR . .
O1 O 0.3406(2) 0.00758(18) 0.00422(14) 0.0406(5) Uani 1 1 d . . .
O2 O 0.3676(2) -0.19019(19) 0.26722(18) 0.0521(6) Uani 1 1 d . . .
O3 O 0.4473(3) 0.3165(3) 0.48735(17) 0.0676(8) Uani 1 1 d . . .
O4 O 0.4298(2) 0.40433(19) 0.17719(17) 0.0478(5) Uani 1 1 d . . .
O5 O 0.1817(2) 0.0766(2) 0.23487(16) 0.0462(5) Uani 1 1 d . . .
P1 P 0.12820(6) 0.40908(5) 0.84381(4) 0.02262(13) Uani 1 1 d . . .
C11 C 0.2028(2) 0.3373(2) 0.76852(17) 0.0292(5) Uani 1 1 d . . .
C12 C 0.2732(3) 0.4062(3) 0.7208(2) 0.0392(6) Uani 1 1 d . . .
H12 H 0.2795 0.4889 0.7273 0.047 Uiso 1 1 calc R . .
C13 C 0.3343(3) 0.3546(3) 0.6638(2) 0.0478(8) Uani 1 1 d . . .
H13 H 0.3815 0.4017 0.6307 0.057 Uiso 1 1 calc R . .
C14 C 0.3267(3) 0.2356(3) 0.6551(2) 0.0491(8) Uani 1 1 d . . .
H14 H 0.3698 0.2008 0.6166 0.059 Uiso 1 1 calc R . .
C15 C 0.2573(3) 0.1666(3) 0.7013(2) 0.0488(8) Uani 1 1 d . . .
H15 H 0.2526 0.0842 0.6946 0.059 Uiso 1 1 calc R . .
C16 C 0.1930(3) 0.2161(3) 0.7586(2) 0.0385(6) Uani 1 1 d . . .
H16 H 0.1437 0.1679 0.7900 0.046 Uiso 1 1 calc R . .
C17 C -0.0170(2) 0.4441(2) 0.77000(17) 0.0247(5) Uani 1 1 d . . .
C18 C -0.0583(3) 0.5370(2) 0.80789(19) 0.0319(5) Uani 1 1 d . . .
H18 H -0.0054 0.5864 0.8703 0.038 Uiso 1 1 calc R . .
C19 C -0.1781(3) 0.5566(3) 0.7531(2) 0.0389(6) Uani 1 1 d . . .
H19 H -0.2061 0.6210 0.7778 0.047 Uiso 1 1 calc R . .
C20 C -0.2563(3) 0.4838(3) 0.6637(2) 0.0410(7) Uani 1 1 d . . .
H20 H -0.3389 0.4971 0.6274 0.049 Uiso 1 1 calc R . .
C21 C -0.2152(3) 0.3915(3) 0.6264(2) 0.0398(6) Uani 1 1 d . . .
H21 H -0.2695 0.3413 0.5645 0.048 Uiso 1 1 calc R . .
C22 C -0.0947(3) 0.3716(2) 0.67926(19) 0.0318(5) Uani 1 1 d . . .
H22 H -0.0657 0.3087 0.6533 0.038 Uiso 1 1 calc R . .
C23 C 0.0748(2) 0.3099(2) 0.91525(17) 0.0253(5) Uani 1 1 d . . .
C24 C -0.0573(3) 0.2871(2) 0.91610(19) 0.0302(5) Uani 1 1 d . . .
H24 H -0.1192 0.3229 0.8784 0.036 Uiso 1 1 calc R . .
C25 C -0.0976(3) 0.2116(2) 0.9726(2) 0.0365(6) Uani 1 1 d . . .
H25 H -0.1874 0.1960 0.9737 0.044 Uiso 1 1 calc R . .
C26 C -0.0083(3) 0.1591(2) 1.0270(2) 0.0394(6) Uani 1 1 d . . .
H26 H -0.0368 0.1076 1.0656 0.047 Uiso 1 1 calc R . .
C27 C 0.1227(3) 0.1812(2) 1.0258(2) 0.0369(6) Uani 1 1 d . . .
H27 H 0.1837 0.1443 1.0632 0.044 Uiso 1 1 calc R . .
C28 C 0.1650(3) 0.2565(2) 0.97061(19) 0.0319(5) Uani 1 1 d . . .
H28 H 0.2552 0.2720 0.9702 0.038 Uiso 1 1 calc R . .
C29 C 0.2513(2) 0.5453(2) 0.92089(17) 0.0238(5) Uani 1 1 d . . .
C30 C 0.3203(3) 0.5500(2) 1.01751(18) 0.0319(5) Uani 1 1 d . . .
H30 H 0.2984 0.4828 1.0448 0.038 Uiso 1 1 calc R . .
C31 C 0.4215(3) 0.6533(2) 1.0742(2) 0.0370(6) Uani 1 1 d . . .
H31 H 0.4695 0.6565 1.1403 0.044 Uiso 1 1 calc R . .
C32 C 0.4526(3) 0.7513(2) 1.0347(2) 0.0340(6) Uani 1 1 d . . .
H32 H 0.5226 0.8216 1.0735 0.041 Uiso 1 1 calc R . .
C33 C 0.3824(3) 0.7477(2) 0.9391(2) 0.0317(5) Uani 1 1 d . . .
H33 H 0.4035 0.8158 0.9126 0.038 Uiso 1 1 calc R . .
C34 C 0.2815(2) 0.6457(2) 0.88167(18) 0.0276(5) Uani 1 1 d . . .
H34 H 0.2329 0.6435 0.8160 0.033 Uiso 1 1 calc R . .

loop_
_atom_site_aniso_label
_atom_site_aniso_U_11
_atom_site_aniso_U_22
_atom_site_aniso_U_33
_atom_site_aniso_U_23
_atom_site_aniso_U_13
_atom_site_aniso_U_12
Fe1 0.02650(19) 0.0304(2) 0.02877(19) 0.00574(14) 0.01069(15) 0.00869(15)
Fe2 0.0316(2) 0.0325(2) 0.02625(19) 0.00786(15) 0.00994(15) 0.01525(15)
S1 0.0250(3) 0.0364(3) 0.0279(3) 0.0095(2) 0.0107(2) 0.0095(2)
N1 0.0295(11) 0.0277(11) 0.0340(12) 0.0033(9) 0.0131(9) 0.0041(9)
N2 0.0334(12) 0.0357(12) 0.0386(12) 0.0098(10) 0.0102(10) 0.0114(10)
N3 0.0350(12) 0.0504(14) 0.0298(12) 0.0030(10) 0.0080(10) 0.0169(11)
N4 0.0304(11) 0.0349(12) 0.0371(12) 0.0101(10) 0.0088(9) 0.0125(9)
N5 0.0282(12) 0.0534(15) 0.0591(16) 0.0275(13) 0.0180(11) 0.0085(11)
C1 0.0329(13) 0.0413(14) 0.0264(12) 0.0135(11) 0.0135(10) 0.0152(11)
C2 0.0282(12) 0.0267(12) 0.0305(12) 0.0072(10) 0.0106(10) 0.0119(10)
C3 0.0263(12) 0.0422(15) 0.0360(14) 0.0110(11) 0.0126(11) 0.0101(11)
C4 0.0402(15) 0.0407(15) 0.0350(14) 0.0130(12) 0.0170(12) 0.0104(12)
C5 0.0386(15) 0.0343(14) 0.0323(13) 0.0065(11) 0.0067(11) 0.0120(11)
C6 0.0281(13) 0.0356(14) 0.0397(15) 0.0063(11) 0.0056(11) 0.0108(11)
C7 0.0288(12) 0.0270(12) 0.0422(15) 0.0100(11) 0.0137(11) 0.0098(10)
C8 0.065(3) 0.042(3) 0.058(3) 0.014(2) 0.017(3) 0.004(2)
C9 0.0158(19) 0.121(5) 0.063(3) 0.059(3) 0.014(2) 0.004(2)
C10 0.075(4) 0.141(7) 0.135(7) 0.093(6) 0.069(5) 0.063(5)
O1 0.0447(11) 0.0418(11) 0.0297(10) 0.0047(8) 0.0131(9) 0.0041(9)
O2 0.0545(13) 0.0403(12) 0.0625(14) 0.0228(11) 0.0176(11) 0.0133(10)
O3 0.0569(15) 0.102(2) 0.0368(12) -0.0109(13) 0.0188(11) 0.0219(14)
O4 0.0399(11) 0.0482(12) 0.0595(14) 0.0310(11) 0.0132(10) 0.0157(10)
O5 0.0310(11) 0.0675(14) 0.0468(12) 0.0188(11) 0.0176(9) 0.0181(10)
P1 0.0205(3) 0.0234(3) 0.0236(3) 0.0029(2) 0.0074(2) 0.0074(2)
C11 0.0233(11) 0.0364(13) 0.0239(11) -0.0025(10) 0.0041(9) 0.0120(10)
C12 0.0354(14) 0.0472(16) 0.0356(14) -0.0013(12) 0.0169(12) 0.0129(12)
C13 0.0349(15) 0.066(2) 0.0391(16) -0.0060(15) 0.0166(13) 0.0140(14)
C14 0.0357(15) 0.074(2) 0.0321(15) -0.0097(15) 0.0057(12) 0.0258(15)
C15 0.0486(18) 0.0492(18) 0.0388(16) -0.0101(14) -0.0021(14) 0.0303(15)
C16 0.0394(15) 0.0389(15) 0.0308(13) -0.0032(11) 0.0035(11) 0.0172(12)
C17 0.0200(11) 0.0258(11) 0.0286(12) 0.0070(9) 0.0079(9) 0.0078(9)
C18 0.0294(13) 0.0328(13) 0.0328(13) 0.0034(10) 0.0106(11) 0.0106(10)
C19 0.0332(14) 0.0376(15) 0.0502(17) 0.0075(13) 0.0150(13) 0.0189(12)
C20 0.0273(13) 0.0411(15) 0.0525(18) 0.0133(13) 0.0062(12) 0.0146(12)
C21 0.0308(14) 0.0364(15) 0.0383(15) 0.0023(12) -0.0028(11) 0.0070(11)
C22 0.0318(13) 0.0265(12) 0.0318(13) 0.0018(10) 0.0055(10) 0.0091(10)
C23 0.0249(11) 0.0207(11) 0.0272(12) 0.0034(9) 0.0078(9) 0.0035(9)
C24 0.0280(12) 0.0259(12) 0.0339(13) 0.0035(10) 0.0106(10) 0.0049(10)
C25 0.0349(14) 0.0287(13) 0.0416(15) 0.0028(11) 0.0175(12) -0.0014(11)
C26 0.0540(18) 0.0262(13) 0.0358(14) 0.0072(11) 0.0194(13) 0.0024(12)
C27 0.0445(15) 0.0281(13) 0.0354(14) 0.0097(11) 0.0094(12) 0.0102(11)
C28 0.0298(13) 0.0295(13) 0.0343(13) 0.0075(10) 0.0074(11) 0.0095(10)
C29 0.0200(10) 0.0245(11) 0.0263(11) 0.0026(9) 0.0091(9) 0.0054(9)
C30 0.0347(13) 0.0290(13) 0.0289(13) 0.0070(10) 0.0066(10) 0.0092(11)
C31 0.0342(14) 0.0363(14) 0.0291(13) 0.0025(11) -0.0005(11) 0.0076(11)
C32 0.0261(12) 0.0292(13) 0.0386(14) -0.0020(11) 0.0071(11) 0.0040(10)
C33 0.0314(13) 0.0279(12) 0.0383(14) 0.0073(10) 0.0182(11) 0.0052(10)
C34 0.0272(12) 0.0313(12) 0.0244(11) 0.0050(10) 0.0107(10) 0.0071(10)

loop_
_atom_type_symbol
_atom_type_description
_atom_type_scat_dispersion_real
_atom_type_scat_dispersion_imag
_atom_type_scat_source
C C 0.0033 0.0016 'International Tables Vol C Tables 4.2.6.8 and 6.1.1.4'
H H 0.0000 0.0000 'International Tables Vol C Tables 4.2.6.8 and 6.1.1.4'
N N 0.0061 0.0033 'International Tables Vol C Tables 4.2.6.8 and 6.1.1.4'
O O 0.0106 0.0060 'International Tables Vol C Tables 4.2.6.8 and 6.1.1.4'
P P 0.1023 0.0942 'International Tables Vol C Tables 4.2.6.8 and 6.1.1.4'
S S 0.1246 0.1234 'International Tables Vol C Tables 4.2.6.8 and 6.1.1.4'
Fe Fe 0.3463 0.8444 'International Tables Vol C Tables 4.2.6.8 and 6.1.1.4'

loop_
_geom_angle_atom_site_label_1
_geom_angle_atom_site_label_2
_geom_angle_atom_site_label_3
_geom_angle
_geom_angle_site_symmetry_1
_geom_angle_site_symmetry_3
_geom_angle_publ_flag
N2 Fe1 N1 120.65(11) . . ?
N2 Fe1 C1 101.51(11) . . ?
N1 Fe1 C1 103.07(10) . . ?
N2 Fe1 S1 115.87(8) . . ?
N1 Fe1 S1 109.17(7) . . ?
C1 Fe1 S1 103.86(8) . . ?
N2 Fe1 Fe2 126.10(8) . . ?
N1 Fe1 Fe2 110.71(8) . . ?
C1 Fe1 Fe2 49.12(8) . . ?
S1 Fe1 Fe2 55.205(19) . . ?
N3 Fe2 N4 122.01(12) . . ?
N3 Fe2 C1 101.70(11) . . ?
N4 Fe2 C1 105.30(11) . . ?
N3 Fe2 S1 116.88(8) . . ?
N4 Fe2 S1 105.15(8) . . ?
C1 Fe2 S1 103.57(8) . . ?
N3 Fe2 Fe1 126.83(9) . . ?
N4 Fe2 Fe1 109.35(8) . . ?
C1 Fe2 Fe1 48.57(8) . . ?
S1 Fe2 Fe1 55.45(2) . . ?
C2 S1 Fe2 111.48(8) . . ?
C2 S1 Fe1 110.93(9) . . ?
Fe2 S1 Fe1 69.34(2) . . ?
O1 N1 Fe1 172.1(2) . . ?
O2 N2 Fe1 172.2(2) . . ?
O3 N3 Fe2 171.7(3) . . ?
O4 N4 Fe2 174.6(2) . . ?
C9 N5 C7 117.2(3) . . ?
C9 N5 C8 97.5(4) . . ?
C7 N5 C8 109.6(3) . . ?
C9 N5 C10 89.7(4) . . ?
C7 N5 C10 111.0(3) . . ?
C8 N5 C10 129.4(4) . . ?
O5 C1 Fe1 138.6(2) . . ?
O5 C1 Fe2 139.1(2) . . ?
Fe1 C1 Fe2 82.31(10) . . ?
C3 C2 C7 119.2(2) . . ?
C3 C2 S1 122.41(19) . . ?
C7 C2 S1 118.33(19) . . ?
C2 C3 C4 121.3(2) . . ?
C5 C4 C3 119.3(3) . . ?
C6 C5 C4 120.3(3) . . ?
C5 C6 C7 121.2(3) . . ?
C6 C7 C2 118.6(2) . . ?
C6 C7 N5 121.8(2) . . ?
C2 C7 N5 119.5(2) . . ?
C17 P1 C23 108.64(11) . . ?
C17 P1 C29 109.07(11) . . ?
C23 P1 C29 110.37(11) . . ?
C17 P1 C11 109.99(11) . . ?
C23 P1 C11 109.47(12) . . ?
C29 P1 C11 109.29(11) . . ?
C16 C11 C12 120.0(2) . . ?
C16 C11 P1 121.5(2) . . ?
C12 C11 P1 118.6(2) . . ?
C13 C12 C11 120.2(3) . . ?
C14 C13 C12 120.0(3) . . ?
C15 C14 C13 120.4(3) . . ?
C14 C15 C16 120.8(3) . . ?
C11 C16 C15 118.6(3) . . ?
C22 C17 C18 120.4(2) . . ?
C22 C17 P1 119.79(18) . . ?
C18 C17 P1 119.51(19) . . ?
C19 C18 C17 119.0(2) . . ?
C20 C19 C18 120.7(3) . . ?
C19 C20 C21 120.1(3) . . ?
C20 C21 C22 120.1(3) . . ?
C17 C22 C21 119.6(2) . . ?
C24 C23 C28 120.0(2) . . ?
C24 C23 P1 119.53(19) . . ?
C28 C23 P1 120.51(19) . . ?
C25 C24 C23 119.3(2) . . ?
C26 C25 C24 120.5(3) . . ?
C25 C26 C27 120.2(3) . . ?
C28 C27 C26 120.2(3) . . ?
C27 C28 C23 119.8(2) . . ?
C30 C29 C34 119.9(2) . . ?
C30 C29 P1 120.56(19) . . ?
C34 C29 P1 119.47(18) . . ?
C29 C30 C31 119.8(2) . . ?
C32 C31 C30 120.1(2) . . ?
C33 C32 C31 120.3(2) . . ?
C32 C33 C34 120.4(2) . . ?
C33 C34 C29 119.6(2) . . ?

loop_
_geom_bond_atom_site_label_1
_geom_bond_atom_site_label_2
_geom_bond_distance
_geom_bond_site_symmetry_2
_geom_bond_publ_flag
Fe1 N2 1.658(2) . ?
Fe1 N1 1.664(2) . ?
Fe1 C1 1.960(3) . ?
Fe1 S1 2.2805(7) . ?
Fe1 Fe2 2.5907(5) . ?
Fe2 N3 1.653(2) . ?
Fe2 N4 1.660(2) . ?
Fe2 C1 1.976(3) . ?
Fe2 S1 2.2737(7) . ?
S1 C2 1.782(3) . ?
N1 O1 1.186(3) . ?
N2 O2 1.177(3) . ?
N3 O3 1.177(3) . ?
N4 O4 1.180(3) . ?
N5 C9 1.418(5) . ?
N5 C7 1.420(3) . ?
N5 C8 1.521(6) . ?
N5 C10 1.677(9) . ?
C1 O5 1.156(3) . ?
C2 C3 1.385(4) . ?
C2 C7 1.403(3) . ?
C3 C4 1.387(4) . ?
C4 C5 1.376(4) . ?
C5 C6 1.374(4) . ?
C6 C7 1.395(4) . ?
P1 C17 1.787(2) . ?
P1 C23 1.792(2) . ?
P1 C29 1.799(2) . ?
P1 C11 1.800(2) . ?
C11 C16 1.390(4) . ?
C11 C12 1.391(4) . ?
C12 C13 1.384(4) . ?
C13 C14 1.370(5) . ?
C14 C15 1.369(5) . ?
C15 C16 1.404(4) . ?
C17 C22 1.385(3) . ?
C17 C18 1.391(3) . ?
C18 C19 1.389(4) . ?
C19 C20 1.374(4) . ?
C20 C21 1.380(4) . ?
C21 C22 1.388(4) . ?
C23 C24 1.393(3) . ?
C23 C28 1.396(3) . ?
C24 C25 1.387(4) . ?
C25 C26 1.377(4) . ?
C26 C27 1.384(4) . ?
C27 C28 1.379(4) . ?
C29 C30 1.387(3) . ?
C29 C34 1.399(3) . ?
C30 C31 1.388(4) . ?
C31 C32 1.381(4) . ?
C32 C33 1.379(4) . ?
C33 C34 1.381(4) . ?
